data_7116549
loop_
_publ_author_name
'Keith Searles'
'Patrick J. Carroll'
'Chun-Hsing Chen'
'Maren Pink'
'Daniel J. Mindiola'

_publ_section_title
;
 Niobium-nitrides derived from nitrogen splitting
;
_journal_name_full Chem.Commun.
_journal_page_first 3526
_journal_paper_doi 10.1039/C4cc09563D
_journal_volume 51
_journal_year 2015
_chemical_formula_moiety 'C144 H132 Cl6 Nb2 O4, 3(C7 H8)'
_chemical_formula_sum 'C165 H156 Cl6 Nb2 O4'
_chemical_formula_weight 2601.42
_chemical_name_systematic
; 
 ? 
;
_space_group_IT_number 13
_symmetry_cell_setting monoclinic
_symmetry_space_group_name_Hall '-P 2yc'
_symmetry_space_group_name_H-M 'P 1 2/c 1'
_atom_sites_solution_hydrogens geom
_atom_sites_solution_primary direct
_atom_sites_solution_secondary difmap
_audit_creation_method SHELXL-97
_audit_update_record
;
2014-11-04 deposited with the CCDC.
2015-01-07 downloaded from the CCDC.
;
_cell_angle_alpha 90.00
_cell_angle_beta 93.396(3)
_cell_angle_gamma 90.00
_cell_formula_units_Z 2
_cell_length_a 18.1297(8)
_cell_length_b 15.6334(8)
_cell_length_c 26.0900(12)
_cell_measurement_reflns_used 3483
_cell_measurement_temperature 150(2)
_cell_measurement_theta_max 52.92
_cell_measurement_theta_min 4.88
_cell_volume 7381.7(6)
_computing_cell_refinement 'APEX II v2010.11.3 (Bruker, 2013)'
_computing_data_collection 'APEX II v2010.11.3 (Bruker, 2013)'
_computing_data_reduction 'APEX II v2010.11.3 (Bruker, 2013)'
_computing_molecular_graphics 'SHELXTL (Bruker, 2013)'
_computing_publication_material 'SHELXTL (Bruker, 2013)'
_computing_structure_refinement 'SHELXL-97 (Sheldrick, 2010)'
_computing_structure_solution 'SIR-2004 (Burla et al., 2005)'
_diffrn_ambient_temperature 150(2)
_diffrn_detector 'CCD area detector'
_diffrn_detector_area_resol_mean 83.33
_diffrn_detector_type 'Bruker APEXII'
_diffrn_measured_fraction_theta_full 0.991
_diffrn_measured_fraction_theta_max 0.991
_diffrn_measurement_details '0.50 degree frames measured for 60 seconds each'
_diffrn_measurement_device 'APEX Kappa Duo'
_diffrn_measurement_device_type Kappa
_diffrn_measurement_method 'omega and phi scans'
_diffrn_radiation_monochromator graphite
_diffrn_radiation_source 'fine-focus sealed tube'
_diffrn_radiation_type CuK\a
_diffrn_radiation_wavelength 1.54178
_diffrn_reflns_av_R_equivalents 0.0622
_diffrn_reflns_av_sigmaI/netI 0.0514
_diffrn_reflns_limit_h_max 18
_diffrn_reflns_limit_h_min -20
_diffrn_reflns_limit_k_max 17
_diffrn_reflns_limit_k_min -16
_diffrn_reflns_limit_l_max 29
_diffrn_reflns_limit_l_min -28
_diffrn_reflns_number 44783
_diffrn_reflns_theta_full 61.31
_diffrn_reflns_theta_max 61.31
_diffrn_reflns_theta_min 2.44
_exptl_absorpt_coefficient_mu 2.660
_exptl_absorpt_correction_T_max 0.7460
_exptl_absorpt_correction_T_min 0.5689
_exptl_absorpt_correction_type multi-scan
_exptl_absorpt_process_details 'SADABS, R. Blessing; 1995'
_exptl_crystal_colour red
_exptl_crystal_density_diffrn 1.170
_exptl_crystal_density_method 'not measured'
_exptl_crystal_description block
_exptl_crystal_F_000 2724
_exptl_crystal_size_max 0.24
_exptl_crystal_size_mid 0.12
_exptl_crystal_size_min 0.12
_refine_diff_density_max 0.856
_refine_diff_density_min -0.694
_refine_diff_density_rms 0.110
_refine_ls_extinction_method none
_refine_ls_goodness_of_fit_ref 1.062
_refine_ls_hydrogen_treatment constr
_refine_ls_matrix_type full
_refine_ls_number_parameters 811
_refine_ls_number_reflns 11303
_refine_ls_number_restraints 262
_refine_ls_restrained_S_all 1.056
_refine_ls_R_factor_all 0.0916
_refine_ls_R_factor_gt 0.0645
_refine_ls_shift/su_max 0.002
_refine_ls_shift/su_mean 0.000
_refine_ls_structure_factor_coef Fsqd
_refine_ls_weighting_details 'calc w=1/[\s^2^(Fo^2^)+(0.1235P)^2^+8.2346P] where P=(Fo^2^+2Fc^2^)/3'
_refine_ls_weighting_scheme calc
_refine_ls_wR_factor_gt 0.1900
_refine_ls_wR_factor_ref 0.2116
_reflns_number_gt 8070
_reflns_number_total 11303
_reflns_threshold_expression >2sigma(I)
_cod_data_source_file c4cc09563d2.cif
_cod_data_source_block 12039
_cod_original_sg_symbol_H-M P2/c
_cod_database_code 7116549

loop_
_symmetry_equiv_pos_as_xyz
'x, y, z'
'-x, y, -z+1/2'
'-x, -y, -z'
'x, -y, z-1/2'

loop_
_atom_site_label
_atom_site_type_symbol
_atom_site_fract_x
_atom_site_fract_y
_atom_site_fract_z
_atom_site_U_iso_or_equiv
_atom_site_adp_type
_atom_site_occupancy
_atom_site_symmetry_multiplicity
_atom_site_calc_flag
_atom_site_refinement_flags
_atom_site_disorder_assembly
_atom_site_disorder_group
Nb1 Nb 0.60389(2) 0.31621(3) 0.278536(15) 0.03986(17) Uani 1 1 d . . .
Cl1 Cl 0.58528(9) 0.16659(9) 0.27530(6) 0.0614(4) Uani 1 1 d . . .
Cl2 Cl 0.47251(7) 0.31523(8) 0.30704(4) 0.0426(3) Uani 1 1 d . . .
Cl3 Cl 0.58678(6) 0.46432(8) 0.28315(4) 0.0404(3) Uani 1 1 d . . .
O1 O 0.68309(19) 0.3211(2) 0.23736(13) 0.0440(9) Uani 1 1 d . . .
C1 C 0.7258(3) 0.3193(4) 0.1946(2) 0.0472(14) Uani 1 1 d . . .
C2 C 0.7334(3) 0.3915(4) 0.1646(2) 0.0463(13) Uani 1 1 d . . .
C3 C 0.7769(3) 0.3848(4) 0.1224(2) 0.0507(14) Uani 1 1 d . . .
H3 H 0.7841 0.4343 0.1022 0.061 Uiso 1 1 calc R . .
C4 C 0.8102(3) 0.3086(5) 0.1086(2) 0.0586(17) Uani 1 1 d . . .
C5 C 0.8002(4) 0.2368(5) 0.1408(2) 0.068(2) Uani 1 1 d . . .
H5 H 0.8220 0.1839 0.1319 0.081 Uiso 1 1 calc R . .
C6 C 0.7607(3) 0.2400(4) 0.1839(2) 0.0586(17) Uani 1 1 d . A .
C7 C 0.6982(3) 0.4768(3) 0.17660(19) 0.0414(12) Uani 1 1 d . . .
H7 H 0.6669 0.4656 0.2062 0.050 Uiso 1 1 calc R . .
C8 C 0.7546(3) 0.5437(4) 0.1955(2) 0.0509(14) Uani 1 1 d . . .
C9 C 0.7328(4) 0.6279(5) 0.1984(3) 0.076(2) Uani 1 1 d . . .
H9 H 0.6838 0.6436 0.1872 0.091 Uiso 1 1 calc R . .
C10 C 0.7825(6) 0.6910(5) 0.2179(3) 0.098(3) Uani 1 1 d . . .
H10 H 0.7672 0.7490 0.2190 0.117 Uiso 1 1 calc R . .
C11 C 0.8529(5) 0.6689(7) 0.2353(4) 0.100(3) Uani 1 1 d . . .
H11 H 0.8871 0.7113 0.2473 0.120 Uiso 1 1 calc R . .
C12 C 0.8725(4) 0.5845(8) 0.2348(4) 0.113(4) Uani 1 1 d . . .
H12 H 0.9202 0.5680 0.2485 0.136 Uiso 1 1 calc R . .
C13 C 0.8246(4) 0.5231(5) 0.2150(3) 0.083(2) Uani 1 1 d . . .
H13 H 0.8402 0.4651 0.2146 0.099 Uiso 1 1 calc R . .
C14 C 0.6453(3) 0.5098(4) 0.1334(2) 0.0466(13) Uani 1 1 d . . .
C15 C 0.5704(3) 0.5082(4) 0.1397(3) 0.0664(19) Uani 1 1 d . . .
H15 H 0.5531 0.4861 0.1707 0.080 Uiso 1 1 calc R . .
C16 C 0.5204(4) 0.5377(5) 0.1025(4) 0.087(3) Uani 1 1 d . . .
H16 H 0.4692 0.5368 0.1084 0.105 Uiso 1 1 calc R . .
C17 C 0.5428(4) 0.5682(5) 0.0572(3) 0.086(2) Uani 1 1 d . . .
H17 H 0.5079 0.5864 0.0309 0.103 Uiso 1 1 calc R . .
C18 C 0.6186(5) 0.5722(6) 0.0502(3) 0.093(3) Uani 1 1 d . . .
H18 H 0.6356 0.5946 0.0192 0.111 Uiso 1 1 calc R . .
C19 C 0.6690(4) 0.5436(5) 0.0885(2) 0.075(2) Uani 1 1 d . . .
H19 H 0.7205 0.5473 0.0837 0.090 Uiso 1 1 calc R . .
C20 C 0.8533(3) 0.2983(5) 0.0603(3) 0.0643(18) Uani 1 1 d . . .
C21 C 0.8653(4) 0.3849(6) 0.0340(3) 0.096(3) Uani 1 1 d . . .
H21A H 0.8174 0.4120 0.0256 0.144 Uiso 1 1 calc R . .
H21B H 0.8909 0.3757 0.0024 0.144 Uiso 1 1 calc R . .
H21C H 0.8953 0.4220 0.0572 0.144 Uiso 1 1 calc R . .
C22 C 0.8095(4) 0.2410(6) 0.0225(3) 0.091(3) Uani 1 1 d . . .
H22A H 0.7977 0.1872 0.0395 0.136 Uiso 1 1 calc R . .
H22B H 0.8389 0.2291 -0.0070 0.136 Uiso 1 1 calc R . .
H22C H 0.7636 0.2698 0.0108 0.136 Uiso 1 1 calc R . .
C23 C 0.9286(4) 0.2573(7) 0.0738(3) 0.102(3) Uani 1 1 d . . .
H23A H 0.9564 0.2928 0.0992 0.152 Uiso 1 1 calc R . .
H23B H 0.9563 0.2527 0.0427 0.152 Uiso 1 1 calc R . .
H23C H 0.9215 0.2001 0.0880 0.152 Uiso 1 1 calc R . .
C24 C 0.7549(4) 0.1647(4) 0.2203(2) 0.068(2) Uani 1 1 d D . .
H24 H 0.7062 0.1756 0.2351 0.082 Uiso 0.643(5) 1 calc PR A 1
H24D H 0.7046 0.1516 0.2319 0.082 Uiso 0.357(5) 1 calc PR A 2
C25 C 0.7432(4) 0.0710(3) 0.1966(3) 0.058(2) Uani 0.643(5) 1 d PGDU A 1
C26 C 0.8046(3) 0.0240(5) 0.1839(3) 0.078(3) Uani 0.643(5) 1 d PGU A 1
H26 H 0.8528 0.0473 0.1898 0.094 Uiso 0.643(5) 1 calc PR A 1
C27 C 0.7956(5) -0.0571(5) 0.1627(3) 0.094(3) Uani 0.643(5) 1 d PGU A 1
H27 H 0.8375 -0.0893 0.1540 0.112 Uiso 0.643(5) 1 calc PR A 1
C28 C 0.7251(5) -0.0912(4) 0.1540(4) 0.106(4) Uani 0.643(5) 1 d PGU A 1
H28 H 0.7189 -0.1467 0.1395 0.127 Uiso 0.643(5) 1 calc PR A 1
C29 C 0.6637(4) -0.0442(5) 0.1666(4) 0.118(5) Uani 0.643(5) 1 d PGU A 1
H29 H 0.6155 -0.0675 0.1607 0.142 Uiso 0.643(5) 1 calc PR A 1
C30 C 0.6727(3) 0.0369(5) 0.1879(3) 0.085(3) Uani 0.643(5) 1 d PGU A 1
H30 H 0.6308 0.0691 0.1965 0.102 Uiso 0.643(5) 1 calc PR A 1
C31 C 0.8081(4) 0.1655(7) 0.2686(3) 0.053(3) Uani 0.643(5) 1 d PGDU A 1
C32 C 0.8827(4) 0.1757(6) 0.2602(3) 0.070(3) Uani 0.643(5) 1 d PGU A 1
H32 H 0.8978 0.1850 0.2264 0.084 Uiso 0.643(5) 1 calc PR A 1
C33 C 0.9350(3) 0.1722(7) 0.3013(3) 0.084(4) Uani 0.643(5) 1 d PGU A 1
H33 H 0.9859 0.1791 0.2956 0.100 Uiso 0.643(5) 1 calc PR A 1
C34 C 0.9128(5) 0.1585(7) 0.3507(3) 0.077(5) Uani 0.643(5) 1 d PGU A 1
H34 H 0.9486 0.1562 0.3788 0.092 Uiso 0.643(5) 1 calc PR A 1
C35 C 0.8383(6) 0.1484(9) 0.3591(3) 0.0600(17) Uani 0.643(5) 1 d PGU A 1
H35 H 0.8232 0.1391 0.3929 0.072 Uiso 0.643(5) 1 calc PR A 1
C36 C 0.7860(4) 0.1519(9) 0.3180(4) 0.042(2) Uani 0.643(5) 1 d PGU A 1
H36 H 0.7351 0.1450 0.3237 0.050 Uiso 0.643(5) 1 calc PR A 1
C25D C 0.7935(7) 0.0922(7) 0.1896(5) 0.058(2) Uani 0.357(5) 1 d PGDU A 2
C26D C 0.8672(6) 0.0681(8) 0.1892(5) 0.078(3) Uani 0.357(5) 1 d PGU A 2
H26D H 0.9044 0.1022 0.2064 0.094 Uiso 0.357(5) 1 calc PR A 2
C27D C 0.8866(7) -0.0057(9) 0.1636(6) 0.094(3) Uani 0.357(5) 1 d PGU A 2
H27D H 0.9370 -0.0222 0.1633 0.112 Uiso 0.357(5) 1 calc PR A 2
C28D C 0.8323(10) -0.0555(8) 0.1384(6) 0.106(4) Uani 0.357(5) 1 d PGU A 2
H28D H 0.8455 -0.1060 0.1209 0.127 Uiso 0.357(5) 1 calc PR A 2
C29D C 0.7585(9) -0.0314(9) 0.1388(7) 0.118(5) Uani 0.357(5) 1 d PGU A 2
H29D H 0.7214 -0.0654 0.1215 0.142 Uiso 0.357(5) 1 calc PR A 2
C30D C 0.7391(6) 0.0425(9) 0.1644(6) 0.085(3) Uani 0.357(5) 1 d PGU A 2
H30D H 0.6887 0.0589 0.1647 0.102 Uiso 0.357(5) 1 calc PR A 2
C31D C 0.8175(8) 0.1854(14) 0.2639(6) 0.053(3) Uani 0.357(5) 1 d PGDU A 2
C32D C 0.8826(8) 0.2325(11) 0.2668(5) 0.070(3) Uani 0.357(5) 1 d PGU A 2
H32D H 0.8979 0.2620 0.2374 0.084 Uiso 0.357(5) 1 calc PR A 2
C33D C 0.9254(7) 0.2367(11) 0.3128(6) 0.084(4) Uani 0.357(5) 1 d PGU A 2
H33D H 0.9699 0.2690 0.3147 0.100 Uiso 0.357(5) 1 calc PR A 2
C34D C 0.9030(11) 0.1937(14) 0.3558(5) 0.077(5) Uani 0.357(5) 1 d PGU A 2
H34D H 0.9323 0.1965 0.3872 0.092 Uiso 0.357(5) 1 calc PR A 2
C35D C 0.8379(12) 0.1465(16) 0.3529(6) 0.0600(17) Uani 0.357(5) 1 d PGU A 2
H35D H 0.8227 0.1171 0.3823 0.072 Uiso 0.357(5) 1 calc PR A 2
C36D C 0.7952(9) 0.1423(17) 0.3070(8) 0.042(2) Uani 0.357(5) 1 d PGU A 2
H36D H 0.7507 0.1101 0.3050 0.050 Uiso 0.357(5) 1 calc PR A 2
O2 O 0.65083(18) 0.3099(2) 0.34270(13) 0.0421(8) Uani 1 1 d . . .
C37 C 0.6950(3) 0.3046(3) 0.38772(18) 0.0386(12) Uani 1 1 d . . .
C38 C 0.7501(3) 0.3653(4) 0.39752(19) 0.0411(12) Uani 1 1 d . B .
C39 C 0.7956(3) 0.3548(4) 0.4424(2) 0.0450(13) Uani 1 1 d . . .
H39 H 0.8345 0.3946 0.4495 0.054 Uiso 1 1 calc R . .
C40 C 0.7863(3) 0.2893(4) 0.4765(2) 0.0446(13) Uani 1 1 d . C .
C41 C 0.7287(3) 0.2319(4) 0.4660(2) 0.0463(13) Uani 1 1 d . . .
H41 H 0.7208 0.1874 0.4898 0.056 Uiso 1 1 calc R . .
C42 C 0.6825(3) 0.2377(4) 0.4219(2) 0.0449(13) Uani 1 1 d . D .
C43 C 0.7616(3) 0.4425(4) 0.3630(2) 0.0464(13) Uani 1 1 d D . .
H43 H 0.7425 0.4279 0.3273 0.056 Uiso 0.334(11) 1 calc PR B 1
H43D H 0.7383 0.4273 0.3285 0.056 Uiso 0.666(11) 1 calc PR B 2
C44 C 0.8427(7) 0.4732(16) 0.3610(9) 0.052(3) Uani 0.334(11) 1 d PGD B 1
C45 C 0.8820(8) 0.4413(14) 0.3210(7) 0.076(4) Uani 0.334(11) 1 d PG B 1
H45 H 0.8580 0.4057 0.2956 0.091 Uiso 0.334(11) 1 calc PR B 1
C46 C 0.9563(8) 0.4615(16) 0.3181(8) 0.097(5) Uani 0.334(11) 1 d PG B 1
H46 H 0.9831 0.4397 0.2908 0.116 Uiso 0.334(11) 1 calc PR B 1
C47 C 0.9913(7) 0.5135(14) 0.3552(10) 0.105(6) Uani 0.334(11) 1 d PG B 1
H47 H 1.0421 0.5273 0.3533 0.126 Uiso 0.334(11) 1 calc PR B 1
C48 C 0.9521(12) 0.5454(16) 0.3952(10) 0.102(6) Uani 0.334(11) 1 d PG B 1
H48 H 0.9761 0.5810 0.4206 0.122 Uiso 0.334(11) 1 calc PR B 1
C49 C 0.8778(12) 0.5253(19) 0.3981(10) 0.071(3) Uani 0.334(11) 1 d PG B 1
H49 H 0.8510 0.5471 0.4255 0.085 Uiso 0.334(11) 1 calc PR B 1
C44D C 0.8437(3) 0.4509(7) 0.3559(4) 0.052(3) Uani 0.666(11) 1 d PGD B 2
C45D C 0.8795(4) 0.3910(7) 0.3268(3) 0.076(4) Uani 0.666(11) 1 d PG B 2
H45D H 0.8521 0.3463 0.3100 0.091 Uiso 0.666(11) 1 calc PR B 2
C46D C 0.9553(4) 0.3966(7) 0.3223(4) 0.097(5) Uani 0.666(11) 1 d PG B 2
H46D H 0.9798 0.3556 0.3024 0.116 Uiso 0.666(11) 1 calc PR B 2
C47D C 0.9954(3) 0.4620(8) 0.3469(4) 0.105(6) Uani 0.666(11) 1 d PG B 2
H47D H 1.0473 0.4658 0.3439 0.126 Uiso 0.666(11) 1 calc PR B 2
C48D C 0.9597(5) 0.5219(7) 0.3760(5) 0.102(6) Uani 0.666(11) 1 d PG B 2
H48D H 0.9871 0.5666 0.3929 0.122 Uiso 0.666(11) 1 calc PR B 2
C49D C 0.8838(5) 0.5164(8) 0.3805(5) 0.071(3) Uani 0.666(11) 1 d PG B 2
H49D H 0.8594 0.5573 0.4004 0.085 Uiso 0.666(11) 1 calc PR B 2
C50 C 0.7220(3) 0.5215(4) 0.3800(2) 0.0477(14) Uani 1 1 d . B .
C51 C 0.7126(4) 0.5889(4) 0.3458(3) 0.0695(19) Uani 1 1 d . . .
H51 H 0.7299 0.5824 0.3123 0.083 Uiso 1 1 calc R B .
C52 C 0.6806(5) 0.6622(6) 0.3575(4) 0.092(3) Uani 1 1 d . B .
H52 H 0.6750 0.7069 0.3329 0.111 Uiso 1 1 calc R . .
C53 C 0.6550(4) 0.6723(5) 0.4075(6) 0.107(4) Uani 1 1 d . . .
H53 H 0.6314 0.7241 0.4163 0.128 Uiso 1 1 calc R B .
C54 C 0.6639(4) 0.6069(6) 0.4442(4) 0.086(2) Uani 1 1 d . B .
H54 H 0.6480 0.6139 0.4780 0.103 Uiso 1 1 calc R . .
C55 C 0.6974(3) 0.5305(4) 0.4289(3) 0.0598(16) Uani 1 1 d . . .
H55 H 0.7032 0.4844 0.4525 0.072 Uiso 1 1 calc R B .
C56 C 0.8395(3) 0.2768(4) 0.5242(2) 0.0531(14) Uani 1 1 d DU . .
C57 C 0.8607(15) 0.3671(10) 0.5423(15) 0.083(5) Uani 0.407(19) 1 d PDU C 1
H57A H 0.8932 0.3635 0.5736 0.124 Uiso 0.407(19) 1 calc PR C 1
H57B H 0.8160 0.3990 0.5495 0.124 Uiso 0.407(19) 1 calc PR C 1
H57C H 0.8866 0.3964 0.5154 0.124 Uiso 0.407(19) 1 calc PR C 1
C58 C 0.9064(12) 0.2301(17) 0.5057(9) 0.078(4) Uani 0.407(19) 1 d PDU C 1
H58A H 0.9338 0.2683 0.4840 0.118 Uiso 0.407(19) 1 calc PR C 1
H58B H 0.8901 0.1796 0.4859 0.118 Uiso 0.407(19) 1 calc PR C 1
H58C H 0.9384 0.2123 0.5354 0.118 Uiso 0.407(19) 1 calc PR C 1
C59 C 0.8051(19) 0.2252(18) 0.5663(12) 0.074(5) Uani 0.407(19) 1 d PDU C 1
H59A H 0.8368 0.2287 0.5980 0.111 Uiso 0.407(19) 1 calc PR C 1
H59B H 0.8003 0.1652 0.5555 0.111 Uiso 0.407(19) 1 calc PR C 1
H59C H 0.7562 0.2483 0.5723 0.111 Uiso 0.407(19) 1 calc PR C 1
C57D C 0.8901(9) 0.3517(10) 0.5359(9) 0.083(5) Uani 0.593(19) 1 d PD C 2
H57D H 0.9240 0.3583 0.5084 0.124 Uiso 0.593(19) 1 calc PR C 2
H57E H 0.9185 0.3416 0.5685 0.124 Uiso 0.593(19) 1 calc PR C 2
H57F H 0.8606 0.4039 0.5386 0.124 Uiso 0.593(19) 1 calc PR C 2
C58D C 0.8828(9) 0.1946(10) 0.5168(6) 0.078(4) Uani 0.593(19) 1 d PD C 2
H58D H 0.9003 0.1931 0.4819 0.118 Uiso 0.593(19) 1 calc PR C 2
H58E H 0.8508 0.1451 0.5218 0.118 Uiso 0.593(19) 1 calc PR C 2
H58F H 0.9253 0.1925 0.5418 0.118 Uiso 0.593(19) 1 calc PR C 2
C59D C 0.7936(12) 0.2622(13) 0.5716(7) 0.074(5) Uani 0.593(19) 1 d PD C 2
H59D H 0.8270 0.2538 0.6021 0.111 Uiso 0.593(19) 1 calc PR C 2
H59E H 0.7625 0.2113 0.5661 0.111 Uiso 0.593(19) 1 calc PR C 2
H59F H 0.7622 0.3122 0.5767 0.111 Uiso 0.593(19) 1 calc PR C 2
C60 C 0.6207(3) 0.1726(3) 0.4097(2) 0.0509(14) Uani 1 1 d D . .
H60 H 0.6234 0.1572 0.3727 0.061 Uiso 0.689(11) 1 calc PR D 1
H60D H 0.6231 0.1592 0.3724 0.061 Uiso 0.311(11) 1 calc PR D 2
C61 C 0.6365(3) 0.0894(3) 0.4407(2) 0.0560(19) Uani 0.689(11) 1 d PRD D 1
C62 C 0.6026(3) 0.0754(3) 0.4864(2) 0.072(2) Uani 0.689(11) 1 d PRD D 1
H62 H 0.5705 0.1173 0.4992 0.087 Uiso 0.689(11) 1 calc PR D 1
C63 C 0.616(2) -0.0004(17) 0.5132(11) 0.090(3) Uani 0.689(11) 1 d PD D 1
H63 H 0.5928 -0.0096 0.5445 0.109 Uiso 0.689(11) 1 calc PR D 1
C64 C 0.662(2) -0.0624(15) 0.4952(11) 0.109(5) Uani 0.689(11) 1 d PD D 1
H64 H 0.6685 -0.1150 0.5131 0.131 Uiso 0.689(11) 1 calc PR D 1
C65 C 0.6979(12) -0.0472(9) 0.4505(8) 0.095(7) Uani 0.689(11) 1 d PD D 1
H65 H 0.7320 -0.0882 0.4390 0.115 Uiso 0.689(11) 1 calc PR D 1
C66 C 0.6844(7) 0.0283(7) 0.4222(5) 0.073(4) Uani 0.689(11) 1 d PD D 1
H66 H 0.7076 0.0377 0.3910 0.088 Uiso 0.689(11) 1 calc PR D 1
C61D C 0.6252(13) 0.0853(10) 0.4376(8) 0.0560(19) Uani 0.311(11) 1 d PD D 2
C62D C 0.5980(14) 0.0721(15) 0.4857(8) 0.072(2) Uani 0.311(11) 1 d PD D 2
H62D H 0.5688 0.1148 0.5007 0.087 Uiso 0.311(11) 1 calc PR D 2
C63D C 0.614(5) -0.004(4) 0.512(2) 0.090(3) Uani 0.311(11) 1 d PD D 2
H63D H 0.5954 -0.0126 0.5446 0.109 Uiso 0.311(11) 1 calc PR D 2
C64D C 0.656(5) -0.067(3) 0.491(2) 0.109(5) Uani 0.311(11) 1 d PD D 2
H64D H 0.6685 -0.1170 0.5096 0.131 Uiso 0.311(11) 1 calc PR D 2
C65D C 0.680(3) -0.056(2) 0.4412(18) 0.095(7) Uani 0.311(11) 1 d PD D 2
H65D H 0.7060 -0.1002 0.4256 0.115 Uiso 0.311(11) 1 calc PR D 2
C66D C 0.665(2) 0.0210(16) 0.4144(12) 0.073(4) Uani 0.311(11) 1 d PD D 2
H66D H 0.6817 0.0289 0.3809 0.088 Uiso 0.311(11) 1 calc PR D 2
C67 C 0.5429(3) 0.2076(4) 0.4157(2) 0.0505(14) Uani 1 1 d . D .
C68 C 0.4822(4) 0.1574(4) 0.3990(3) 0.0663(18) Uani 1 1 d . . .
H68 H 0.4906 0.1026 0.3846 0.080 Uiso 1 1 calc R D .
C69 C 0.4116(4) 0.1850(5) 0.4029(3) 0.071(2) Uani 1 1 d . D .
H69 H 0.3714 0.1495 0.3914 0.085 Uiso 1 1 calc R . .
C70 C 0.3984(3) 0.2640(5) 0.4232(2) 0.0623(18) Uani 1 1 d . . .
H70 H 0.3491 0.2831 0.4260 0.075 Uiso 1 1 calc R D .
C71 C 0.4566(3) 0.3154(5) 0.4396(2) 0.0633(17) Uani 1 1 d . D .
H71 H 0.4475 0.3705 0.4533 0.076 Uiso 1 1 calc R . .
C72 C 0.5293(3) 0.2865(4) 0.4360(2) 0.0542(15) Uani 1 1 d . . .
H72 H 0.5694 0.3219 0.4477 0.065 Uiso 1 1 calc R D .
C1S C 0.2288(8) 0.8990(12) 0.1890(8) 0.070(4) Uani 0.345(6) 1 d PDU D 1
H1S1 H 0.2316 0.9598 0.1801 0.105 Uiso 0.345(6) 1 calc PR D 1
H1S2 H 0.2655 0.8670 0.1706 0.105 Uiso 0.345(6) 1 calc PR D 1
H1S3 H 0.2388 0.8920 0.2261 0.105 Uiso 0.345(6) 1 calc PR D 1
C2S C 0.1535(6) 0.8660(8) 0.1740(5) 0.059(3) Uani 0.345(6) 1 d PGDU D 1
C3S C 0.0906(7) 0.8858(7) 0.1996(4) 0.065(4) Uani 0.345(6) 1 d PGU D 1
H3S H 0.0921 0.9305 0.2244 0.078 Uiso 0.345(6) 1 calc PR D 1
C4S C 0.0257(6) 0.8403(9) 0.1891(4) 0.068(4) Uani 0.345(6) 1 d PGU D 1
H4S H -0.0173 0.8538 0.2066 0.081 Uiso 0.345(6) 1 calc PR D 1
C5S C 0.0235(6) 0.7749(9) 0.1530(4) 0.061(4) Uani 0.345(6) 1 d PGU D 1
H5S H -0.0209 0.7438 0.1458 0.074 Uiso 0.345(6) 1 calc PR D 1
C6S C 0.0864(8) 0.7551(7) 0.1273(4) 0.070(4) Uani 0.345(6) 1 d PGU D 1
H6S H 0.0849 0.7104 0.1026 0.084 Uiso 0.345(6) 1 calc PR D 1
C7S C 0.1513(6) 0.8006(8) 0.1378(5) 0.051(4) Uani 0.345(6) 1 d PGU D 1
H7S H 0.1943 0.7871 0.1203 0.061 Uiso 0.345(6) 1 calc PR D 1
C1E C 0.024(3) 0.9901(16) 0.1982(16) 0.070(4) Uani 0.155(6) 1 d PDU D 2
H1E1 H -0.0069 1.0135 0.1693 0.105 Uiso 0.155(6) 1 calc PR D 2
H1E2 H 0.0661 1.0276 0.2058 0.105 Uiso 0.155(6) 1 calc PR D 2
H1E3 H -0.0059 0.9863 0.2285 0.105 Uiso 0.155(6) 1 calc PR D 2
C2E C 0.1727(12) 0.851(2) 0.1715(13) 0.059(3) Uani 0.155(6) 1 d PGU D 2
H2E H 0.2248 0.8576 0.1757 0.071 Uiso 0.155(6) 1 calc PR D 2
C3E C 0.1264(17) 0.9125(16) 0.1907(12) 0.065(4) Uani 0.155(6) 1 d PGU D 2
H3E H 0.1469 0.9613 0.2080 0.078 Uiso 0.155(6) 1 calc PR D 2
C4E C 0.0502(16) 0.9027(17) 0.1847(11) 0.068(4) Uani 0.155(6) 1 d PGDU D 2
C5E C 0.0202(12) 0.8313(19) 0.1595(12) 0.061(4) Uani 0.155(6) 1 d PGU D 2
H5E H -0.0319 0.8246 0.1554 0.074 Uiso 0.155(6) 1 calc PR D 2
C6E C 0.0665(17) 0.7697(16) 0.1403(13) 0.070(4) Uani 0.155(6) 1 d PGU D 2
H6E H 0.0460 0.7209 0.1231 0.084 Uiso 0.155(6) 1 calc PR D 2
C7E C 0.1427(16) 0.7795(18) 0.1463(14) 0.051(4) Uani 0.155(6) 1 d PGU D 2
H7E H 0.1743 0.7374 0.1332 0.061 Uiso 0.155(6) 1 calc PR D 2
C8S C 0.4856(17) 0.6898(12) 0.2705(8) 0.149(9) Uiso 0.50 1 d PDU . .
H8A H 0.5127 0.7114 0.2427 0.224 Uiso 0.50 1 d PR . .
H8B H 0.5068 0.6364 0.2822 0.224 Uiso 0.50 1 d PR . .
H8C H 0.4350 0.6810 0.2588 0.224 Uiso 0.50 1 d PR . .
C9S C 0.4895(7) 0.7550(8) 0.3132(4) 0.112(6) Uiso 0.50 1 d PGDU . .
C10S C 0.5348(7) 0.8253(9) 0.3064(4) 0.137(8) Uiso 0.50 1 d PGU . .
H10S H 0.5575 0.8330 0.2748 0.164 Uiso 0.50 1 calc PR . .
C11S C 0.5470(6) 0.8844(7) 0.3458(5) 0.101(5) Uiso 0.50 1 d PGU . .
H11S H 0.5780 0.9324 0.3411 0.122 Uiso 0.50 1 calc PR . .
C12S C 0.5139(6) 0.8732(6) 0.3920(4) 0.092(5) Uiso 0.50 1 d PGU . .
H12S H 0.5222 0.9135 0.4190 0.110 Uiso 0.50 1 calc PR . .
C13S C 0.4686(6) 0.8029(7) 0.3988(4) 0.088(5) Uiso 0.50 1 d PGU . .
H13S H 0.4459 0.7952 0.4304 0.106 Uiso 0.50 1 calc PR . .
C14S C 0.4564(6) 0.7438(6) 0.3594(5) 0.091(5) Uiso 0.50 1 d PGU . .
H14S H 0.4254 0.6957 0.3641 0.109 Uiso 0.50 1 calc PR . .
C15S C -0.1028(10) -0.037(2) 0.4572(10) 0.149(6) Uiso 0.50 1 d PDU E -1
H15A H -0.1097 -0.0092 0.4236 0.223 Uiso 0.50 1 calc PR E -1
H15B H -0.1413 -0.0178 0.4793 0.223 Uiso 0.50 1 calc PR E -1
H15C H -0.1060 -0.0992 0.4528 0.223 Uiso 0.50 1 calc PR E -1
C16S C -0.0301(6) -0.0146(11) 0.4808(5) 0.092(5) Uiso 0.50 1 d PGDU E -1
C17S C 0.0264(9) -0.0010(10) 0.4479(5) 0.122(4) Uiso 0.50 1 d PGU E -1
H17S H 0.0169 -0.0063 0.4119 0.146 Uiso 0.50 1 calc PR E -1
C18S C 0.0967(7) 0.0205(11) 0.4679(7) 0.160(7) Uiso 0.50 1 d PGU E -1
H18S H 0.1353 0.0298 0.4454 0.192 Uiso 0.50 1 calc PR E -1
C19S C 0.1106(7) 0.0283(12) 0.5206(8) 0.149(6) Uiso 0.50 1 d PGU E -1
H19S H 0.1587 0.0430 0.5342 0.179 Uiso 0.50 1 calc PR E -1
C20S C 0.0541(9) 0.0147(12) 0.5534(5) 0.160(7) Uiso 0.50 1 d PGU E -1
H20S H 0.0636 0.0200 0.5895 0.192 Uiso 0.50 1 calc PR E -1
C21S C -0.0163(8) -0.0068(11) 0.5335(5) 0.122(4) Uiso 0.50 1 d PGU E -1
H21S H -0.0549 -0.0161 0.5560 0.146 Uiso 0.50 1 calc PR E -1

loop_
_atom_site_aniso_label
_atom_site_aniso_U_11
_atom_site_aniso_U_22
_atom_site_aniso_U_33
_atom_site_aniso_U_23
_atom_site_aniso_U_13
_atom_site_aniso_U_12
Nb1 0.0440(3) 0.0427(3) 0.0315(2) -0.00021(19) -0.00980(17) 0.00452(19)
Cl1 0.0755(10) 0.0422(8) 0.0629(9) -0.0007(6) -0.0247(8) 0.0063(6)
Cl2 0.0486(7) 0.0499(7) 0.0281(6) 0.0034(5) -0.0078(5) -0.0045(6)
Cl3 0.0385(7) 0.0438(7) 0.0381(6) -0.0028(5) -0.0051(5) 0.0029(5)
O1 0.046(2) 0.049(2) 0.0359(19) -0.0034(16) -0.0047(15) 0.0138(16)
C1 0.042(3) 0.063(4) 0.036(3) -0.012(3) -0.007(2) 0.015(3)
C2 0.037(3) 0.062(4) 0.039(3) -0.006(3) -0.006(2) 0.009(2)
C3 0.035(3) 0.072(4) 0.045(3) -0.010(3) 0.001(2) 0.009(3)
C4 0.040(3) 0.089(5) 0.045(3) -0.019(3) -0.011(3) 0.018(3)
C5 0.069(4) 0.086(5) 0.046(4) -0.020(4) -0.011(3) 0.037(4)
C6 0.059(4) 0.073(4) 0.042(3) -0.015(3) -0.015(3) 0.029(3)
C7 0.034(3) 0.055(3) 0.035(3) -0.002(2) 0.002(2) 0.007(2)
C8 0.053(3) 0.063(4) 0.037(3) -0.004(3) 0.003(2) -0.003(3)
C9 0.083(5) 0.069(5) 0.073(5) -0.006(4) -0.015(4) -0.002(4)
C10 0.147(9) 0.062(5) 0.080(6) -0.008(4) -0.019(6) -0.021(5)
C11 0.088(6) 0.119(8) 0.092(6) -0.031(6) 0.000(5) -0.042(6)
C12 0.054(5) 0.153(10) 0.132(8) -0.070(7) -0.002(5) -0.013(5)
C13 0.047(4) 0.100(6) 0.100(6) -0.041(5) -0.006(4) 0.000(4)
C14 0.047(3) 0.049(3) 0.043(3) -0.003(3) 0.002(2) 0.012(3)
C15 0.039(3) 0.071(4) 0.088(5) 0.033(4) -0.008(3) 0.002(3)
C16 0.060(4) 0.085(5) 0.112(7) 0.040(5) -0.026(4) -0.008(4)
C17 0.078(5) 0.094(6) 0.080(5) -0.005(5) -0.034(4) 0.027(4)
C18 0.119(7) 0.115(7) 0.046(4) 0.019(4) 0.018(4) 0.060(6)
C19 0.065(4) 0.112(6) 0.049(4) 0.015(4) 0.015(3) 0.035(4)
C20 0.040(3) 0.098(5) 0.055(4) -0.018(4) 0.003(3) 0.014(3)
C21 0.069(5) 0.150(9) 0.071(5) -0.025(5) 0.025(4) 0.015(5)
C22 0.068(5) 0.149(8) 0.056(4) -0.042(5) 0.007(3) 0.005(5)
C23 0.054(4) 0.156(9) 0.096(6) -0.031(6) 0.005(4) 0.032(5)
C24 0.093(5) 0.064(4) 0.046(3) -0.009(3) -0.015(3) 0.039(4)
C25 0.077(5) 0.056(5) 0.042(4) 0.005(4) 0.001(5) 0.018(4)
C26 0.100(6) 0.065(6) 0.071(6) -0.003(5) 0.014(6) 0.031(5)
C27 0.124(7) 0.068(6) 0.090(8) 0.002(5) 0.024(7) 0.038(5)
C28 0.149(8) 0.078(7) 0.093(9) -0.020(6) 0.027(8) 0.016(6)
C29 0.131(8) 0.080(8) 0.142(12) -0.045(8) -0.002(9) 0.004(6)
C30 0.097(5) 0.065(6) 0.090(8) -0.025(5) -0.017(6) 0.009(5)
C31 0.041(3) 0.080(7) 0.038(3) 0.016(4) 0.007(3) 0.017(4)
C32 0.051(4) 0.104(10) 0.056(4) 0.032(7) 0.008(3) 0.000(6)
C33 0.038(4) 0.134(12) 0.079(6) 0.033(8) 0.000(4) 0.008(6)
C34 0.056(5) 0.109(13) 0.063(4) 0.031(6) -0.020(4) 0.001(6)
C35 0.054(3) 0.084(5) 0.041(4) 0.012(4) -0.004(3) 0.012(3)
C36 0.040(4) 0.051(5) 0.034(5) -0.001(4) 0.006(3) 0.012(4)
C25D 0.077(5) 0.056(5) 0.042(4) 0.005(4) 0.001(5) 0.018(4)
C26D 0.100(6) 0.065(6) 0.071(6) -0.003(5) 0.014(6) 0.031(5)
C27D 0.124(7) 0.068(6) 0.090(8) 0.002(5) 0.024(7) 0.038(5)
C28D 0.149(8) 0.078(7) 0.093(9) -0.020(6) 0.027(8) 0.016(6)
C29D 0.131(8) 0.080(8) 0.142(12) -0.045(8) -0.002(9) 0.004(6)
C30D 0.097(5) 0.065(6) 0.090(8) -0.025(5) -0.017(6) 0.009(5)
C31D 0.041(3) 0.080(7) 0.038(3) 0.016(4) 0.007(3) 0.017(4)
C32D 0.051(4) 0.104(10) 0.056(4) 0.032(7) 0.008(3) 0.000(6)
C33D 0.038(4) 0.134(12) 0.079(6) 0.033(8) 0.000(4) 0.008(6)
C34D 0.056(5) 0.109(13) 0.063(4) 0.031(6) -0.020(4) 0.001(6)
C35D 0.054(3) 0.084(5) 0.041(4) 0.012(4) -0.004(3) 0.012(3)
C36D 0.040(4) 0.051(5) 0.034(5) -0.001(4) 0.006(3) 0.012(4)
O2 0.0407(19) 0.050(2) 0.0344(19) 0.0043(16) -0.0078(15) 0.0027(16)
C37 0.033(3) 0.052(3) 0.030(3) 0.002(2) -0.007(2) 0.008(2)
C38 0.034(3) 0.058(3) 0.031(3) 0.002(2) 0.001(2) 0.003(2)
C39 0.035(3) 0.061(3) 0.038(3) 0.010(3) -0.004(2) -0.002(2)
C40 0.035(3) 0.063(4) 0.035(3) 0.008(3) -0.003(2) 0.003(2)
C41 0.047(3) 0.054(3) 0.037(3) 0.015(3) -0.004(2) 0.004(3)
C42 0.039(3) 0.053(3) 0.042(3) 0.007(3) -0.004(2) 0.003(2)
C43 0.039(3) 0.066(4) 0.034(3) 0.013(3) -0.003(2) -0.005(3)
C44 0.034(3) 0.080(8) 0.043(4) 0.020(5) 0.003(3) -0.004(4)
C45 0.055(5) 0.105(11) 0.070(6) 0.051(7) 0.017(4) 0.008(6)
C46 0.052(6) 0.133(13) 0.109(9) 0.055(9) 0.033(6) 0.016(8)
C47 0.036(5) 0.134(15) 0.147(11) 0.086(13) 0.018(6) 0.012(7)
C48 0.038(5) 0.129(11) 0.137(15) 0.045(10) -0.011(7) -0.025(6)
C49 0.041(4) 0.100(7) 0.071(10) 0.027(7) -0.003(5) -0.015(4)
C44D 0.034(3) 0.080(8) 0.043(4) 0.020(5) 0.003(3) -0.004(4)
C45D 0.055(5) 0.105(11) 0.070(6) 0.051(7) 0.017(4) 0.008(6)
C46D 0.052(6) 0.133(13) 0.109(9) 0.055(9) 0.033(6) 0.016(8)
C47D 0.036(5) 0.134(15) 0.147(11) 0.086(13) 0.018(6) 0.012(7)
C48D 0.038(5) 0.129(11) 0.137(15) 0.045(10) -0.011(7) -0.025(6)
C49D 0.041(4) 0.100(7) 0.071(10) 0.027(7) -0.003(5) -0.015(4)
C50 0.036(3) 0.055(3) 0.051(3) 0.010(3) -0.011(2) -0.007(2)
C51 0.068(4) 0.056(4) 0.081(5) 0.013(4) -0.030(4) -0.010(3)
C52 0.092(6) 0.068(6) 0.113(8) 0.011(5) -0.026(6) -0.003(4)
C53 0.046(4) 0.055(5) 0.214(13) -0.014(6) -0.037(6) 0.009(3)
C54 0.045(4) 0.092(6) 0.119(7) -0.028(5) 0.000(4) 0.002(4)
C55 0.038(3) 0.063(4) 0.078(5) -0.002(3) -0.004(3) 0.001(3)
C56 0.042(3) 0.077(4) 0.038(3) 0.011(3) -0.013(2) 0.003(3)
C57 0.063(12) 0.101(6) 0.077(8) 0.024(5) -0.053(10) -0.017(7)
C58 0.060(9) 0.119(11) 0.055(8) 0.030(7) -0.012(5) 0.023(8)
C59 0.074(8) 0.110(14) 0.036(6) 0.021(10) -0.016(4) -0.002(11)
C57D 0.063(12) 0.101(6) 0.077(8) 0.024(5) -0.053(10) -0.017(7)
C58D 0.060(9) 0.119(11) 0.055(8) 0.030(7) -0.012(5) 0.023(8)
C59D 0.074(8) 0.110(14) 0.036(6) 0.021(10) -0.016(4) -0.002(11)
C60 0.048(3) 0.054(4) 0.050(3) 0.011(3) -0.009(3) -0.004(3)
C61 0.038(4) 0.054(4) 0.074(5) 0.018(3) -0.015(3) -0.005(3)
C62 0.084(5) 0.066(4) 0.066(4) 0.028(4) -0.006(4) 0.006(4)
C63 0.073(5) 0.097(6) 0.102(6) 0.049(5) 0.001(5) 0.008(5)
C64 0.064(8) 0.101(7) 0.164(11) 0.078(8) 0.015(8) 0.013(6)
C65 0.057(14) 0.070(6) 0.161(12) 0.037(7) 0.027(11) 0.021(7)
C66 0.042(9) 0.065(5) 0.112(8) 0.029(5) 0.004(7) -0.003(5)
C61D 0.038(4) 0.054(4) 0.074(5) 0.018(3) -0.015(3) -0.005(3)
C62D 0.084(5) 0.066(4) 0.066(4) 0.028(4) -0.006(4) 0.006(4)
C63D 0.073(5) 0.097(6) 0.102(6) 0.049(5) 0.001(5) 0.008(5)
C64D 0.064(8) 0.101(7) 0.164(11) 0.078(8) 0.015(8) 0.013(6)
C65D 0.057(14) 0.070(6) 0.161(12) 0.037(7) 0.027(11) 0.021(7)
C66D 0.042(9) 0.065(5) 0.112(8) 0.029(5) 0.004(7) -0.003(5)
C67 0.051(3) 0.055(4) 0.044(3) 0.012(3) -0.015(3) -0.007(3)
C68 0.062(4) 0.062(4) 0.073(4) 0.021(3) -0.016(3) -0.013(3)
C69 0.053(4) 0.082(5) 0.074(5) 0.031(4) -0.014(3) -0.020(4)
C70 0.039(3) 0.097(6) 0.050(4) 0.024(4) -0.002(3) -0.007(3)
C71 0.052(4) 0.096(5) 0.042(3) 0.000(3) 0.002(3) 0.003(3)
C72 0.039(3) 0.086(5) 0.037(3) 0.003(3) -0.006(2) -0.001(3)
C1S 0.097(9) 0.050(8) 0.062(10) 0.016(7) 0.004(8) -0.011(6)
C2S 0.089(7) 0.055(8) 0.033(6) 0.023(5) -0.005(6) 0.005(6)
C3S 0.098(9) 0.065(9) 0.031(8) -0.007(7) 0.000(7) 0.002(7)
C4S 0.091(8) 0.072(9) 0.039(8) 0.005(7) -0.007(7) 0.017(7)
C5S 0.072(7) 0.071(9) 0.037(7) 0.002(8) -0.027(6) 0.013(7)
C6S 0.091(9) 0.072(8) 0.048(10) -0.003(6) -0.001(7) 0.010(7)
C7S 0.092(7) 0.029(7) 0.033(7) 0.026(6) 0.008(6) 0.011(5)
C1E 0.097(9) 0.050(8) 0.062(10) 0.016(7) 0.004(8) -0.011(6)
C2E 0.089(7) 0.055(8) 0.033(6) 0.023(5) -0.005(6) 0.005(6)
C3E 0.098(9) 0.065(9) 0.031(8) -0.007(7) 0.000(7) 0.002(7)
C4E 0.091(8) 0.072(9) 0.039(8) 0.005(7) -0.007(7) 0.017(7)
C5E 0.072(7) 0.071(9) 0.037(7) 0.002(8) -0.027(6) 0.013(7)
C6E 0.091(9) 0.072(8) 0.048(10) -0.003(6) -0.001(7) 0.010(7)
C7E 0.092(7) 0.029(7) 0.033(7) 0.026(6) 0.008(6) 0.011(5)

loop_
_atom_type_symbol
_atom_type_description
_atom_type_scat_dispersion_real
_atom_type_scat_dispersion_imag
_atom_type_scat_source
C C 0.0181 0.0091 'International Tables Vol C Tables 4.2.6.8 and 6.1.1.4'
H H 0.0000 0.0000 'International Tables Vol C Tables 4.2.6.8 and 6.1.1.4'
O O 0.0492 0.0322 'International Tables Vol C Tables 4.2.6.8 and 6.1.1.4'
Cl Cl 0.3639 0.7018 'International Tables Vol C Tables 4.2.6.8 and 6.1.1.4'
Nb Nb -0.1121 2.4826 'International Tables Vol C Tables 4.2.6.8 and 6.1.1.4'

loop_
_geom_angle_atom_site_label_1
_geom_angle_atom_site_label_2
_geom_angle_atom_site_label_3
_geom_angle
_geom_angle_site_symmetry_1
_geom_angle_site_symmetry_3
O2 Nb1 O1 101.45(15) . .
O2 Nb1 Cl3 93.57(11) . .
O1 Nb1 Cl3 95.69(11) . .
O2 Nb1 Cl1 92.09(11) . .
O1 Nb1 Cl1 97.73(12) . .
Cl3 Nb1 Cl1 164.10(5) . .
O2 Nb1 Cl2 97.18(11) . .
O1 Nb1 Cl2 161.34(11) . .
Cl3 Nb1 Cl2 82.03(4) . .
Cl1 Nb1 Cl2 82.53(5) . .
O2 Nb1 Cl2 173.83(11) . 2_655
O1 Nb1 Cl2 83.79(11) . 2_655
Cl3 Nb1 Cl2 89.10(4) . 2_655
Cl1 Nb1 Cl2 83.92(5) . 2_655
Cl2 Nb1 Cl2 77.67(4) . 2_655
Nb1 Cl2 Nb1 102.33(4) . 2_655
C1 O1 Nb1 162.3(3) . .
C2 C1 O1 121.0(5) . .
C2 C1 C6 122.5(5) . .
O1 C1 C6 116.5(5) . .
C1 C2 C3 117.7(5) . .
C1 C2 C7 122.8(5) . .
C3 C2 C7 119.5(5) . .
C4 C3 C2 122.8(6) . .
C4 C3 H3 118.6 . .
C2 C3 H3 118.6 . .
C3 C4 C5 116.8(6) . .
C3 C4 C20 123.6(6) . .
C5 C4 C20 119.5(6) . .
C6 C5 C4 123.2(6) . .
C6 C5 H5 118.4 . .
C4 C5 H5 118.4 . .
C5 C6 C1 116.8(6) . .
C5 C6 C24 122.9(6) . .
C1 C6 C24 120.3(5) . .
C2 C7 C8 112.8(4) . .
C2 C7 C14 113.4(4) . .
C8 C7 C14 112.8(5) . .
C2 C7 H7 105.7 . .
C8 C7 H7 105.7 . .
C14 C7 H7 105.7 . .
C13 C8 C9 117.7(6) . .
C13 C8 C7 123.0(6) . .
C9 C8 C7 119.0(5) . .
C8 C9 C10 120.5(7) . .
C8 C9 H9 119.7 . .
C10 C9 H9 119.7 . .
C11 C10 C9 120.3(8) . .
C11 C10 H10 119.8 . .
C9 C10 H10 119.8 . .
C12 C11 C10 118.6(8) . .
C12 C11 H11 120.7 . .
C10 C11 H11 120.7 . .
C11 C12 C13 121.2(9) . .
C11 C12 H12 119.4 . .
C13 C12 H12 119.4 . .
C12 C13 C8 121.6(8) . .
C12 C13 H13 119.2 . .
C8 C13 H13 119.2 . .
C19 C14 C15 118.0(6) . .
C19 C14 C7 123.0(5) . .
C15 C14 C7 119.0(5) . .
C16 C15 C14 121.7(7) . .
C16 C15 H15 119.2 . .
C14 C15 H15 119.2 . .
C17 C16 C15 121.0(7) . .
C17 C16 H16 119.5 . .
C15 C16 H16 119.5 . .
C16 C17 C18 118.5(7) . .
C16 C17 H17 120.8 . .
C18 C17 H17 120.8 . .
C19 C18 C17 120.2(7) . .
C19 C18 H18 119.9 . .
C17 C18 H18 119.9 . .
C14 C19 C18 120.7(7) . .
C14 C19 H19 119.7 . .
C18 C19 H19 119.7 . .
C22 C20 C4 108.8(5) . .
C22 C20 C23 109.1(6) . .
C4 C20 C23 110.3(6) . .
C22 C20 C21 108.2(7) . .
C4 C20 C21 111.5(6) . .
C23 C20 C21 108.9(7) . .
C20 C21 H21A 109.5 . .
C20 C21 H21B 109.5 . .
H21A C21 H21B 109.5 . .
C20 C21 H21C 109.5 . .
H21A C21 H21C 109.5 . .
H21B C21 H21C 109.5 . .
C20 C22 H22A 109.5 . .
C20 C22 H22B 109.5 . .
H22A C22 H22B 109.5 . .
C20 C22 H22C 109.5 . .
H22A C22 H22C 109.5 . .
H22B C22 H22C 109.5 . .
C20 C23 H23A 109.5 . .
C20 C23 H23B 109.5 . .
H23A C23 H23B 109.5 . .
C20 C23 H23C 109.5 . .
H23A C23 H23C 109.5 . .
H23B C23 H23C 109.5 . .
C6 C24 C31 116.1(6) . .
C6 C24 C25D 101.0(7) . .
C31 C24 C25D 98.4(7) . .
C6 C24 C31D 102.5(9) . .
C31 C24 C31D 13.7(11) . .
C25D C24 C31D 100.9(10) . .
C6 C24 C25 118.8(5) . .
C31 C24 C25 112.7(6) . .
C25D C24 C25 36.6(5) . .
C31D C24 C25 122.3(9) . .
C6 C24 H24 101.9 . .
C31 C24 H24 101.9 . .
C25D C24 H24 138.5 . .
C31D C24 H24 107.2 . .
C25 C24 H24 101.9 . .
C6 C24 H24D 116.6 . .
C31 C24 H24D 106.9 . .
C25D C24 H24D 116.6 . .
C31D C24 H24D 116.6 . .
C25 C24 H24D 80.1 . .
H24 C24 H24D 22.2 . .
C26 C25 C30 120.0 . .
C26 C25 C24 119.1(5) . .
C30 C25 C24 120.9(5) . .
C25 C26 C27 120.0 . .
C25 C26 H26 120.0 . .
C27 C26 H26 120.0 . .
C28 C27 C26 120.0 . .
C28 C27 H27 120.0 . .
C26 C27 H27 120.0 . .
C27 C28 C29 120.0 . .
C27 C28 H28 120.0 . .
C29 C28 H28 120.0 . .
C30 C29 C28 120.0 . .
C30 C29 H29 120.0 . .
C28 C29 H29 120.0 . .
C29 C30 C25 120.0 . .
C29 C30 H30 120.0 . .
C25 C30 H30 120.0 . .
C32 C31 C36 120.0 . .
C32 C31 C24 116.1(6) . .
C36 C31 C24 123.8(6) . .
C33 C32 C31 120.0 . .
C33 C32 H32 120.0 . .
C31 C32 H32 120.0 . .
C34 C33 C32 120.0 . .
C34 C33 H33 120.0 . .
C32 C33 H33 120.0 . .
C33 C34 C35 120.0 . .
C33 C34 H34 120.0 . .
C35 C34 H34 120.0 . .
C36 C35 C34 120.0 . .
C36 C35 H35 120.0 . .
C34 C35 H35 120.0 . .
C35 C36 C31 120.0 . .
C35 C36 H36 120.0 . .
C31 C36 H36 120.0 . .
C26D C25D C30D 120.0 . .
C26D C25D C24 131.0(8) . .
C30D C25D C24 108.6(8) . .
C25D C26D C27D 120.0 . .
C25D C26D H26D 120.0 . .
C27D C26D H26D 120.0 . .
C26D C27D C28D 120.0 . .
C26D C27D H27D 120.0 . .
C28D C27D H27D 120.0 . .
C27D C28D C29D 120.0 . .
C27D C28D H28D 120.0 . .
C29D C28D H28D 120.0 . .
C30D C29D C28D 120.0 . .
C30D C29D H29D 120.0 . .
C28D C29D H29D 120.0 . .
C29D C30D C25D 120.0 . .
C29D C30D H30D 120.0 . .
C25D C30D H30D 120.0 . .
C32D C31D C36D 120.0 . .
C32D C31D C24 135.5(13) . .
C36D C31D C24 104.5(13) . .
C33D C32D C31D 120.0 . .
C33D C32D H32D 120.0 . .
C31D C32D H32D 120.0 . .
C34D C33D C32D 120.0 . .
C34D C33D H33D 120.0 . .
C32D C33D H33D 120.0 . .
C33D C34D C35D 120.0 . .
C33D C34D H34D 120.0 . .
C35D C34D H34D 120.0 . .
C36D C35D C34D 120.0 . .
C36D C35D H35D 120.0 . .
C34D C35D H35D 120.0 . .
C35D C36D C31D 120.0 . .
C35D C36D H36D 120.0 . .
C31D C36D H36D 120.0 . .
C37 O2 Nb1 172.3(3) . .
O2 C37 C38 119.3(4) . .
O2 C37 C42 118.5(4) . .
C38 C37 C42 122.3(4) . .
C37 C38 C39 117.1(5) . .
C37 C38 C43 123.5(4) . .
C39 C38 C43 119.4(5) . .
C40 C39 C38 122.6(5) . .
C40 C39 H39 118.7 . .
C38 C39 H39 118.7 . .
C39 C40 C41 118.3(5) . .
C39 C40 C56 121.5(5) . .
C41 C40 C56 120.2(5) . .
C42 C41 C40 122.1(5) . .
C42 C41 H41 118.9 . .
C40 C41 H41 118.9 . .
C41 C42 C37 117.6(5) . .
C41 C42 C60 121.9(5) . .
C37 C42 C60 120.5(4) . .
C50 C43 C44D 117.0(6) . .
C50 C43 C38 112.8(4) . .
C44D C43 C38 108.0(6) . .
C50 C43 C44 103.1(10) . .
C44D C43 C44 13.9(12) . .
C38 C43 C44 115.3(10) . .
C50 C43 H43 108.4 . .
C44D C43 H43 101.2 . .
C38 C43 H43 108.4 . .
C44 C43 H43 108.4 . .
C50 C43 H43D 106.1 . .
C44D C43 H43D 106.1 . .
C38 C43 H43D 106.1 . .
C44 C43 H43D 113.3 . .
H43 C43 H43D 4.9 . .
C45 C44 C49 120.0 . .
C45 C44 C43 116.3(14) . .
C49 C44 C43 123.6(14) . .
C44 C45 C46 120.0 . .
C44 C45 H45 120.0 . .
C46 C45 H45 120.0 . .
C45 C46 C47 120.0 . .
C45 C46 H46 120.0 . .
C47 C46 H46 120.0 . .
C48 C47 C46 120.0 . .
C48 C47 H47 120.0 . .
C46 C47 H47 120.0 . .
C49 C48 C47 120.0 . .
C49 C48 H48 120.0 . .
C47 C48 H48 120.0 . .
C48 C49 C44 120.0 . .
C48 C49 H49 120.0 . .
C44 C49 H49 120.0 . .
C45D C44D C49D 120.0 . .
C45D C44D C43 120.1(7) . .
C49D C44D C43 119.9(7) . .
C46D C45D C44D 120.0 . .
C46D C45D H45D 120.0 . .
C44D C45D H45D 120.0 . .
C45D C46D C47D 120.0 . .
C45D C46D H46D 120.0 . .
C47D C46D H46D 120.0 . .
C46D C47D C48D 120.0 . .
C46D C47D H47D 120.0 . .
C48D C47D H47D 120.0 . .
C49D C48D C47D 120.0 . .
C49D C48D H48D 120.0 . .
C47D C48D H48D 120.0 . .
C48D C49D C44D 120.0 . .
C48D C49D H49D 120.0 . .
C44D C49D H49D 120.0 . .
C55 C50 C51 118.9(6) . .
C55 C50 C43 122.7(5) . .
C51 C50 C43 118.3(6) . .
C52 C51 C50 123.1(8) . .
C52 C51 H51 118.5 . .
C50 C51 H51 118.5 . .
C51 C52 C53 118.6(8) . .
C51 C52 H52 120.7 . .
C53 C52 H52 120.7 . .
C54 C53 C52 121.0(8) . .
C54 C53 H53 119.5 . .
C52 C53 H53 119.5 . .
C53 C54 C55 117.3(9) . .
C53 C54 H54 121.4 . .
C55 C54 H54 121.4 . .
C50 C55 C54 121.1(7) . .
C50 C55 H55 119.5 . .
C54 C55 H55 119.5 . .
C57D C56 C58 87.2(12) . .
C57D C56 C58D 111.7(8) . .
C58 C56 C58D 29.2(9) . .
C57D C56 C59 122(2) . .
C58 C56 C59 110.0(12) . .
C58D C56 C59 83.2(11) . .
C57D C56 C57 23.3(13) . .
C58 C56 C57 110.5(12) . .
C58D C56 C57 134.0(12) . .
C59 C56 C57 111.8(15) . .
C57D C56 C40 114.2(9) . .
C58 C56 C40 106.2(10) . .
C58D C56 C40 107.9(7) . .
C59 C56 C40 112.7(16) . .
C57 C56 C40 105.4(12) . .
C57D C56 C59D 107.5(11) . .
C58 C56 C59D 131.3(11) . .
C58D C56 C59D 106.4(8) . .
C59 C56 C59D 23.8(13) . .
C57 C56 C59D 91.5(18) . .
C40 C56 C59D 108.9(10) . .
C56 C57 H57A 109.5 . .
C56 C57 H57B 109.5 . .
C56 C57 H57C 109.5 . .
C56 C58 H58A 109.5 . .
C56 C58 H58B 109.5 . .
C56 C58 H58C 109.5 . .
C56 C59 H59A 109.5 . .
C56 C59 H59B 109.5 . .
C56 C59 H59C 109.5 . .
C56 C57D H57D 109.5 . .
C56 C57D H57E 109.5 . .
H57D C57D H57E 109.5 . .
C56 C57D H57F 109.5 . .
H57D C57D H57F 109.5 . .
H57E C57D H57F 109.5 . .
C56 C58D H58D 109.5 . .
C56 C58D H58E 109.5 . .
H58D C58D H58E 109.5 . .
C56 C58D H58F 109.5 . .
H58D C58D H58F 109.5 . .
H58E C58D H58F 109.5 . .
C56 C59D H59D 109.5 . .
C56 C59D H59E 109.5 . .
H59D C59D H59E 109.5 . .
C56 C59D H59F 109.5 . .
H59D C59D H59F 109.5 . .
H59E C59D H59F 109.5 . .
C67 C60 C42 114.2(5) . .
C67 C60 C61D 106.8(10) . .
C42 C60 C61D 118.0(12) . .
C67 C60 C61 112.9(3) . .
C42 C60 C61 109.8(3) . .
C61D C60 C61 8.3(11) . .
C67 C60 H60 106.5 . .
C42 C60 H60 106.5 . .
C61D C60 H60 103.8 . .
C61 C60 H60 106.5 . .
C67 C60 H60D 105.6 . .
C42 C60 H60D 105.6 . .
C61D C60 H60D 105.6 . .
C61 C60 H60D 108.3 . .
H60 C60 H60D 1.8 . .
C62 C61 C66 120.4(5) . .
C62 C61 C60 120.1 . .
C66 C61 C60 119.5(5) . .
C63 C62 C61 119.6(6) . .
C63 C62 H62 120.2 . .
C61 C62 H62 120.2 . .
C64 C63 C62 121.3(8) . .
C64 C63 H63 119.4 . .
C62 C63 H63 119.4 . .
C63 C64 C65 119.3(8) . .
C63 C64 H64 120.4 . .
C65 C64 H64 120.4 . .
C64 C65 C66 120.4(8) . .
C64 C65 H65 119.8 . .
C66 C65 H65 119.8 . .
C61 C66 C65 119.0(8) . .
C61 C66 H66 120.5 . .
C65 C66 H66 120.5 . .
C62D C61D C66D 120.3(5) . .
C62D C61D C60 123.0(14) . .
C66D C61D C60 116.4(12) . .
C63D C62D C61D 119.5(6) . .
C63D C62D H62D 120.2 . .
C61D C62D H62D 120.2 . .
C64D C63D C62D 121.3(8) . .
C64D C63D H63D 119.4 . .
C62D C63D H63D 119.4 . .
C63D C64D C65D 119.3(8) . .
C63D C64D H64D 120.4 . .
C65D C64D H64D 120.4 . .
C64D C65D C66D 120.4(9) . .
C64D C65D H65D 119.8 . .
C66D C65D H65D 119.8 . .
C61D C66D C65D 119.0(8) . .
C61D C66D H66D 120.5 . .
C65D C66D H66D 120.5 . .
C72 C67 C68 117.9(6) . .
C72 C67 C60 123.3(5) . .
C68 C67 C60 118.7(6) . .
C69 C68 C67 121.7(7) . .
C69 C68 H68 119.2 . .
C67 C68 H68 119.2 . .
C68 C69 C70 120.0(6) . .
C68 C69 H69 120.0 . .
C70 C69 H69 120.0 . .
C69 C70 C71 120.0(6) . .
C69 C70 H70 120.0 . .
C71 C70 H70 120.0 . .
C70 C71 C72 119.8(7) . .
C70 C71 H71 120.1 . .
C72 C71 H71 120.1 . .
C67 C72 C71 120.5(6) . .
C67 C72 H72 119.7 . .
C71 C72 H72 119.7 . .
C3S C2S C7S 120.0 . .
C3S C2S C1S 124.2(12) . .
C7S C2S C1S 114.9(12) . .
C4S C3S C2S 120.0 . .
C4S C3S H3S 120.0 . .
C2S C3S H3S 120.0 . .
C3S C4S C5S 120.0 . .
C3S C4S H4S 120.0 . .
C5S C4S H4S 120.0 . .
C6S C5S C4S 120.0 . .
C6S C5S H5S 120.0 . .
C4S C5S H5S 120.0 . .
C5S C6S C7S 120.0 . .
C5S C6S H6S 120.0 . .
C7S C6S H6S 120.0 . .
C6S C7S C2S 120.0 . .
C6S C7S H7S 120.0 . .
C2S C7S H7S 120.0 . .
C4E C1E H1E1 109.5 . .
C4E C1E H1E2 109.5 . .
H1E1 C1E H1E2 109.5 . .
C4E C1E H1E3 109.5 . .
H1E1 C1E H1E3 109.5 . .
H1E2 C1E H1E3 109.5 . .
C3E C2E C7E 120.0 . .
C3E C2E H2E 120.0 . .
C7E C2E H2E 120.0 . .
C4E C3E C2E 120.0 . .
C4E C3E H3E 120.0 . .
C2E C3E H3E 120.0 . .
C3E C4E C5E 120.0 . .
C3E C4E C1E 102(3) . .
C5E C4E C1E 136(3) . .
C4E C5E C6E 120.0 . .
C4E C5E H5E 120.0 . .
C6E C5E H5E 120.0 . .
C7E C6E C5E 120.0 . .
C7E C6E H6E 120.0 . .
C5E C6E H6E 120.0 . .
C6E C7E C2E 120.0 . .
C6E C7E H7E 120.0 . .
C2E C7E H7E 120.0 . .
C8S C8S C9S 130.2(19) 2_655 .
C8S C8S H8A 22.0 2_655 .
C9S C8S H8A 108.4 . .
C8S C8S H8B 95.5 2_655 .
C9S C8S H8B 110.6 . .
H8A C8S H8B 109.5 . .
C8S C8S H8C 99.9 2_655 .
C9S C8S H8C 109.4 . .
H8A C8S H8C 109.5 . .
H8B C8S H8C 109.5 . .
C10S C9S C14S 120.0 . .
C10S C9S C8S 116.2(13) . .
C14S C9S C8S 123.5(12) . .
C9S C10S C11S 120.0 . .
C9S C10S H10S 120.0 . .
C11S C10S H10S 120.0 . .
C12S C11S C10S 120.0 . .
C12S C11S H11S 120.0 . .
C10S C11S H11S 120.0 . .
C11S C12S C13S 120.0 . .
C11S C12S H12S 120.0 . .
C13S C12S H12S 120.0 . .
C14S C13S C12S 120.0 . .
C14S C13S H13S 120.0 . .
C12S C13S H13S 120.0 . .
C13S C14S C9S 120.0 . .
C13S C14S H14S 120.0 . .
C9S C14S H14S 120.0 . .
C17S C16S C21S 120.0 . .
C17S C16S C15S 117.1(14) . .
C21S C16S C15S 122.9(14) . .
C18S C17S C16S 120.0 . .
C18S C17S H17S 120.0 . .
C16S C17S H17S 120.0 . .
C17S C18S C19S 120.0 . .
C17S C18S H18S 120.0 . .
C19S C18S H18S 120.0 . .
C20S C19S C18S 120.0 . .
C20S C19S H19S 120.0 . .
C18S C19S H19S 120.0 . .
C21S C20S C19S 120.0 . .
C21S C20S H20S 120.0 . .
C19S C20S H20S 120.0 . .
C20S C21S C16S 120.0 . .
C20S C21S H21S 120.0 . .
C16S C21S H21S 120.0 . .

loop_
_geom_bond_atom_site_label_1
_geom_bond_atom_site_label_2
_geom_bond_distance
_geom_bond_site_symmetry_2
Nb1 O2 1.835(3) .
Nb1 O1 1.845(4) .
Nb1 Cl3 2.3402(13) .
Nb1 Cl1 2.3641(15) .
Nb1 Cl2 2.5370(14) .
Nb1 Cl2 2.5567(12) 2_655
Cl2 Nb1 2.5567(12) 2_655
O1 C1 1.395(6) .
C1 C2 1.384(8) .
C1 C6 1.427(8) .
C2 C3 1.396(8) .
C2 C7 1.518(8) .
C3 C4 1.392(8) .
C3 H3 0.9500 .
C4 C5 1.419(10) .
C4 C20 1.531(9) .
C5 C6 1.371(9) .
C5 H5 0.9500 .
C6 C24 1.519(10) .
C7 C8 1.524(8) .
C7 C14 1.526(7) .
C7 H7 1.0000 .
C8 C13 1.377(9) .
C8 C9 1.378(9) .
C9 C10 1.410(11) .
C9 H9 0.9500 .
C10 C11 1.372(13) .
C10 H10 0.9500 .
C11 C12 1.367(13) .
C11 H11 0.9500 .
C12 C13 1.375(11) .
C12 H12 0.9500 .
C13 H13 0.9500 .
C14 C19 1.376(8) .
C14 C15 1.378(8) .
C15 C16 1.370(9) .
C15 H15 0.9500 .
C16 C17 1.359(12) .
C16 H16 0.9500 .
C17 C18 1.397(11) .
C17 H17 0.9500 .
C18 C19 1.388(10) .
C18 H18 0.9500 .
C19 H19 0.9500 .
C20 C22 1.520(9) .
C20 C23 1.531(9) .
C20 C21 1.538(12) .
C21 H21A 0.9800 .
C21 H21B 0.9800 .
C21 H21C 0.9800 .
C22 H22A 0.9800 .
C22 H22B 0.9800 .
C22 H22C 0.9800 .
C23 H23A 0.9800 .
C23 H23B 0.9800 .
C23 H23C 0.9800 .
C24 C31 1.542(8) .
C24 C25D 1.575(9) .
C24 C31D 1.593(11) .
C24 C25 1.599(7) .
C24 H24 1.0000 .
C24 H24D 1.0000 .
C25 C26 1.3900 .
C25 C30 1.3900 .
C26 C27 1.3900 .
C26 H26 0.9500 .
C27 C28 1.3900 .
C27 H27 0.9500 .
C28 C29 1.3900 .
C28 H28 0.9500 .
C29 C30 1.3900 .
C29 H29 0.9500 .
C30 H30 0.9500 .
C31 C32 1.3900 .
C31 C36 1.3900 .
C32 C33 1.3900 .
C32 H32 0.9500 .
C33 C34 1.3900 .
C33 H33 0.9500 .
C34 C35 1.3900 .
C34 H34 0.9500 .
C35 C36 1.3900 .
C35 H35 0.9500 .
C36 H36 0.9500 .
C25D C26D 1.3900 .
C25D C30D 1.3900 .
C26D C27D 1.3900 .
C26D H26D 0.9500 .
C27D C28D 1.3900 .
C27D H27D 0.9500 .
C28D C29D 1.3900 .
C28D H28D 0.9500 .
C29D C30D 1.3900 .
C29D H29D 0.9500 .
C30D H30D 0.9500 .
C31D C32D 1.3900 .
C31D C36D 1.3900 .
C32D C33D 1.3900 .
C32D H32D 0.9500 .
C33D C34D 1.3900 .
C33D H33D 0.9500 .
C34D C35D 1.3900 .
C34D H34D 0.9500 .
C35D C36D 1.3900 .
C35D H35D 0.9500 .
C36D H36D 0.9500 .
O2 C37 1.385(6) .
C37 C38 1.390(7) .
C37 C42 1.402(7) .
C38 C39 1.401(7) .
C38 C43 1.529(7) .
C39 C40 1.372(8) .
C39 H39 0.9500 .
C40 C41 1.392(8) .
C40 C56 1.541(7) .
C41 C42 1.384(7) .
C41 H41 0.9500 .
C42 C60 1.532(7) .
C43 C50 1.509(8) .
C43 C44D 1.516(7) .
C43 C44 1.550(13) .
C43 H43 1.0000 .
C43 H43D 1.0000 .
C44 C45 1.3900 .
C44 C49 1.3900 .
C45 C46 1.3900 .
C45 H45 0.9500 .
C46 C47 1.3900 .
C46 H46 0.9500 .
C47 C48 1.3900 .
C47 H47 0.9500 .
C48 C49 1.3900 .
C48 H48 0.9500 .
C49 H49 0.9500 .
C44D C45D 1.3900 .
C44D C49D 1.3900 .
C45D C46D 1.3900 .
C45D H45D 0.9500 .
C46D C47D 1.3900 .
C46D H46D 0.9500 .
C47D C48D 1.3900 .
C47D H47D 0.9500 .
C48D C49D 1.3900 .
C48D H48D 0.9500 .
C49D H49D 0.9500 .
C50 C55 1.381(9) .
C50 C51 1.386(8) .
C51 C52 1.327(11) .
C51 H51 0.9500 .
C52 C53 1.420(14) .
C52 H52 0.9500 .
C53 C54 1.402(13) .
C53 H53 0.9500 .
C54 C55 1.409(10) .
C54 H54 0.9500 .
C55 H55 0.9500 .
C56 C57D 1.508(11) .
C56 C58 1.517(12) .
C56 C58D 1.525(11) .
C56 C59 1.525(13) .
C56 C57 1.531(13) .
C56 C59D 1.549(11) .
C57 H57A 0.9800 .
C57 H57B 0.9800 .
C57 H57C 0.9800 .
C58 H58A 0.9800 .
C58 H58B 0.9800 .
C58 H58C 0.9800 .
C59 H59A 0.9800 .
C59 H59B 0.9800 .
C59 H59C 0.9800 .
C57D H57D 0.9800 .
C57D H57E 0.9800 .
C57D H57F 0.9800 .
C58D H58D 0.9800 .
C58D H58E 0.9800 .
C58D H58F 0.9800 .
C59D H59D 0.9800 .
C59D H59E 0.9800 .
C59D H59F 0.9800 .
C60 C67 1.529(8) .
C60 C61D 1.547(14) .
C60 C61 1.5508 .
C60 H60 1.0000 .
C60 H60D 1.0000 .
C61 C62 1.3900 .
C61 C66 1.396(9) .
C62 C63 1.389(9) .
C62 H62 0.9500 .
C63 C64 1.377(12) .
C63 H63 0.9500 .
C64 C65 1.394(14) .
C64 H64 0.9500 .
C65 C66 1.406(11) .
C65 H65 0.9500 .
C66 H66 0.9500 .
C61D C62D 1.3901(10) .
C61D C66D 1.396(9) .
C62D C63D 1.389(9) .
C62D H62D 0.9500 .
C63D C64D 1.377(12) .
C63D H63D 0.9500 .
C64D C65D 1.394(14) .
C64D H64D 0.9500 .
C65D C66D 1.406(11) .
C65D H65D 0.9500 .
C66D H66D 0.9500 .
C67 C72 1.371(9) .
C67 C68 1.400(8) .
C68 C69 1.361(10) .
C68 H68 0.9500 .
C69 C70 1.371(10) .
C69 H69 0.9500 .
C70 C71 1.374(9) .
C70 H70 0.9500 .
C71 C72 1.402(8) .
C71 H71 0.9500 .
C72 H72 0.9500 .
C1S C2S 1.490(9) .
C1S H1S1 0.9800 .
C1S H1S2 0.9800 .
C1S H1S3 0.9800 .
C2S C3S 1.3900 .
C2S C7S 1.3900 .
C3S C4S 1.3900 .
C3S H3S 0.9500 .
C4S C5S 1.3900 .
C4S H4S 0.9500 .
C5S C6S 1.3900 .
C5S H5S 0.9500 .
C6S C7S 1.3900 .
C6S H6S 0.9500 .
C7S H7S 0.9500 .
C1E C4E 1.497(10) .
C1E H1E1 0.9800 .
C1E H1E2 0.9800 .
C1E H1E3 0.9800 .
C2E C3E 1.3900 .
C2E C7E 1.3900 .
C2E H2E 0.9500 .
C3E C4E 1.3900 .
C3E H3E 0.9500 .
C4E C5E 1.3900 .
C5E C6E 1.3900 .
C5E H5E 0.9500 .
C6E C7E 1.3900 .
C6E H6E 0.9500 .
C7E H7E 0.9500 .
C8S C8S 1.22(4) 2_655
C8S C9S 1.510(10) .
C8S H8A 0.9600 .
C8S H8B 0.9600 .
C8S H8C 0.9600 .
C9S C10S 1.3900 .
C9S C14S 1.3900 .
C10S C11S 1.3900 .
C10S H10S 0.9500 .
C11S C12S 1.3900 .
C11S H11S 0.9500 .
C12S C13S 1.3900 .
C12S H12S 0.9500 .
C13S C14S 1.3900 .
C13S H13S 0.9500 .
C14S H14S 0.9500 .
C15S C16S 1.463(10) .
C15S H15A 0.9800 .
C15S H15B 0.9800 .
C15S H15C 0.9800 .
C16S C17S 1.3900 .
C16S C21S 1.3900 .
C17S C18S 1.3900 .
C17S H17S 0.9500 .
C18S C19S 1.3900 .
C18S H18S 0.9500 .
C19S C20S 1.3900 .
C19S H19S 0.9500 .
C20S C21S 1.3900 .
C20S H20S 0.9500 .
C21S H21S 0.9500 .

loop_
_geom_torsion_atom_site_label_1
_geom_torsion_atom_site_label_2
_geom_torsion_atom_site_label_3
_geom_torsion_atom_site_label_4
_geom_torsion
_geom_torsion_site_symmetry_1
_geom_torsion_site_symmetry_4
O2 Nb1 Cl2 Nb1 -177.26(11) . 2_655
O1 Nb1 Cl2 Nb1 6.0(4) . 2_655
Cl3 Nb1 Cl2 Nb1 90.12(5) . 2_655
Cl1 Nb1 Cl2 Nb1 -86.08(5) . 2_655
Cl2 Nb1 Cl2 Nb1 -0.71(6) 2_655 2_655
O2 Nb1 O1 C1 166.2(11) . .
Cl3 Nb1 O1 C1 -99.0(11) . .
Cl1 Nb1 O1 C1 72.4(11) . .
Cl2 Nb1 O1 C1 -17.1(14) . .
Cl2 Nb1 O1 C1 -10.5(11) 2_655 .
Nb1 O1 C1 C2 85.5(13) . .
Nb1 O1 C1 C6 -94.6(11) . .
O1 C1 C2 C3 -179.9(5) . .
C6 C1 C2 C3 0.2(8) . .
O1 C1 C2 C7 1.7(8) . .
C6 C1 C2 C7 -178.3(5) . .
C1 C2 C3 C4 2.3(8) . .
C7 C2 C3 C4 -179.1(5) . .
C2 C3 C4 C5 -2.2(8) . .
C2 C3 C4 C20 175.3(5) . .
C3 C4 C5 C6 -0.6(9) . .
C20 C4 C5 C6 -178.2(6) . .
C4 C5 C6 C1 2.9(9) . .
C4 C5 C6 C24 -175.5(6) . .
C2 C1 C6 C5 -2.7(9) . .
O1 C1 C6 C5 177.3(5) . .
C2 C1 C6 C24 175.7(5) . .
O1 C1 C6 C24 -4.2(8) . .
C1 C2 C7 C8 109.1(6) . .
C3 C2 C7 C8 -69.4(6) . .
C1 C2 C7 C14 -121.1(6) . .
C3 C2 C7 C14 60.4(7) . .
C2 C7 C8 C13 -19.2(8) . .
C14 C7 C8 C13 -149.3(6) . .
C2 C7 C8 C9 167.6(6) . .
C14 C7 C8 C9 37.5(7) . .
C13 C8 C9 C10 3.6(11) . .
C7 C8 C9 C10 177.2(7) . .
C8 C9 C10 C11 -1.4(13) . .
C9 C10 C11 C12 -2.2(15) . .
C10 C11 C12 C13 3.4(16) . .
C11 C12 C13 C8 -1.1(15) . .
C9 C8 C13 C12 -2.4(12) . .
C7 C8 C13 C12 -175.7(8) . .
C2 C7 C14 C19 -74.1(8) . .
C8 C7 C14 C19 55.7(8) . .
C2 C7 C14 C15 107.8(6) . .
C8 C7 C14 C15 -122.4(6) . .
C19 C14 C15 C16 1.2(11) . .
C7 C14 C15 C16 179.3(7) . .
C14 C15 C16 C17 1.3(13) . .
C15 C16 C17 C18 -2.7(13) . .
C16 C17 C18 C19 1.5(13) . .
C15 C14 C19 C18 -2.3(11) . .
C7 C14 C19 C18 179.6(7) . .
C17 C18 C19 C14 1.0(13) . .
C3 C4 C20 C22 -110.5(7) . .
C5 C4 C20 C22 67.0(8) . .
C3 C4 C20 C23 129.9(7) . .
C5 C4 C20 C23 -52.6(8) . .
C3 C4 C20 C21 8.8(8) . .
C5 C4 C20 C21 -173.7(6) . .
C5 C6 C24 C31 97.6(8) . .
C1 C6 C24 C31 -80.7(8) . .
C5 C6 C24 C25D -7.5(9) . .
C1 C6 C24 C25D 174.2(7) . .
C5 C6 C24 C31D 96.5(10) . .
C1 C6 C24 C31D -81.9(10) . .
C5 C6 C24 C25 -41.8(9) . .
C1 C6 C24 C25 139.9(6) . .
C6 C24 C25 C26 85.6(7) . .
C31 C24 C25 C26 -55.1(8) . .
C25D C24 C25 C26 17.6(9) . .
C31D C24 C25 C26 -44.1(12) . .
C6 C24 C25 C30 -93.5(7) . .
C31 C24 C25 C30 125.8(6) . .
C25D C24 C25 C30 -161.6(11) . .
C31D C24 C25 C30 136.8(10) . .
C30 C25 C26 C27 0.0 . .
C24 C25 C26 C27 -179.2(6) . .
C25 C26 C27 C28 0.0 . .
C26 C27 C28 C29 0.0 . .
C27 C28 C29 C30 0.0 . .
C28 C29 C30 C25 0.0 . .
C26 C25 C30 C29 0.0 . .
C24 C25 C30 C29 179.1(7) . .
C6 C24 C31 C32 -53.1(9) . .
C25D C24 C31 C32 53.6(9) . .
C31D C24 C31 C32 -48(4) . .
C25 C24 C31 C32 88.7(8) . .
C6 C24 C31 C36 130.8(6) . .
C25D C24 C31 C36 -122.5(8) . .
C31D C24 C31 C36 136(5) . .
C25 C24 C31 C36 -87.4(8) . .
C36 C31 C32 C33 0.0 . .
C24 C31 C32 C33 -176.3(8) . .
C31 C32 C33 C34 0.0 . .
C32 C33 C34 C35 0.0 . .
C33 C34 C35 C36 0.0 . .
C34 C35 C36 C31 0.0 . .
C32 C31 C36 C35 0.0 . .
C24 C31 C36 C35 176.0(9) . .
C6 C24 C25D C26D 88.3(11) . .
C31 C24 C25D C26D -30.5(12) . .
C31D C24 C25D C26D -16.9(14) . .
C25 C24 C25D C26D -147.7(16) . .
C6 C24 C25D C30D -99.4(8) . .
C31 C24 C25D C30D 141.8(8) . .
C31D C24 C25D C30D 155.5(11) . .
C25 C24 C25D C30D 24.7(8) . .
C30D C25D C26D C27D 0.0 . .
C24 C25D C26D C27D 171.6(13) . .
C25D C26D C27D C28D 0.0 . .
C26D C27D C28D C29D 0.0 . .
C27D C28D C29D C30D 0.0 . .
C28D C29D C30D C25D 0.0 . .
C26D C25D C30D C29D 0.0 . .
C24 C25D C30D C29D -173.4(10) . .
C6 C24 C31D C32D -24.7(19) . .
C31 C24 C31D C32D 160(6) . .
C25D C24 C31D C32D 79.3(18) . .
C25 C24 C31D C32D 111.6(17) . .
C6 C24 C31D C36D 155.4(8) . .
C31 C24 C31D C36D -20(4) . .
C25D C24 C31D C36D -100.6(10) . .
C25 C24 C31D C36D -68.3(11) . .
C36D C31D C32D C33D 0.0 . .
C24 C31D C32D C33D -179.9(19) . .
C31D C32D C33D C34D 0.0 . .
C32D C33D C34D C35D 0.0 . .
C33D C34D C35D C36D 0.0 . .
C34D C35D C36D C31D 0.0 . .
C32D C31D C36D C35D 0.0 . .
C24 C31D C36D C35D 179.9(14) . .
O1 Nb1 O2 C37 -4(3) . .
Cl3 Nb1 O2 C37 -101(2) . .
Cl1 Nb1 O2 C37 94(2) . .
Cl2 Nb1 O2 C37 177(2) . .
Cl2 Nb1 O2 C37 144(2) 2_655 .
Nb1 O2 C37 C38 57(3) . .
Nb1 O2 C37 C42 -123(2) . .
O2 C37 C38 C39 -177.0(5) . .
C42 C37 C38 C39 2.9(8) . .
O2 C37 C38 C43 4.6(8) . .
C42 C37 C38 C43 -175.5(5) . .
C37 C38 C39 C40 -1.6(8) . .
C43 C38 C39 C40 176.8(5) . .
C38 C39 C40 C41 -0.7(9) . .
C38 C39 C40 C56 177.0(5) . .
C39 C40 C41 C42 1.9(9) . .
C56 C40 C41 C42 -175.8(5) . .
C40 C41 C42 C37 -0.6(8) . .
C40 C41 C42 C60 178.0(5) . .
O2 C37 C42 C41 178.1(5) . .
C38 C37 C42 C41 -1.8(8) . .
O2 C37 C42 C60 -0.6(7) . .
C38 C37 C42 C60 179.5(5) . .
C37 C38 C43 C50 93.6(6) . .
C39 C38 C43 C50 -84.7(6) . .
C37 C38 C43 C44D -135.5(7) . .
C39 C38 C43 C44D 46.2(8) . .
C37 C38 C43 C44 -148.3(11) . .
C39 C38 C43 C44 33.4(12) . .
C50 C43 C44 C45 -142.1(14) . .
C44D C43 C44 C45 33(4) . .
C38 C43 C44 C45 94.5(15) . .
C50 C43 C44 C49 41.9(12) . .
C44D C43 C44 C49 -143(5) . .
C38 C43 C44 C49 -81.5(13) . .
C49 C44 C45 C46 0.0 . .
C43 C44 C45 C46 -176.1(17) . .
C44 C45 C46 C47 0.0 . .
C45 C46 C47 C48 0.0 . .
C46 C47 C48 C49 0.0 . .
C47 C48 C49 C44 0.0 . .
C45 C44 C49 C48 0.0 . .
C43 C44 C49 C48 175.8(18) . .
C50 C43 C44D C45D -161.4(6) . .
C38 C43 C44D C45D 70.0(8) . .
C44 C43 C44D C45D -166(6) . .
C50 C43 C44D C49D 21.6(7) . .
C38 C43 C44D C49D -107.0(6) . .
C44 C43 C44D C49D 17(5) . .
C49D C44D C45D C46D 0.0 . .
C43 C44D C45D C46D -177.0(8) . .
C44D C45D C46D C47D 0.0 . .
C45D C46D C47D C48D 0.0 . .
C46D C47D C48D C49D 0.0 . .
C47D C48D C49D C44D 0.0 . .
C45D C44D C49D C48D 0.0 . .
C43 C44D C49D C48D 177.0(8) . .
C44D C43 C50 C55 -107.9(7) . .
C38 C43 C50 C55 18.3(7) . .
C44 C43 C50 C55 -106.7(10) . .
C44D C43 C50 C51 69.4(8) . .
C38 C43 C50 C51 -164.3(5) . .
C44 C43 C50 C51 70.7(10) . .
C55 C50 C51 C52 -0.3(10) . .
C43 C50 C51 C52 -177.8(6) . .
C50 C51 C52 C53 0.2(12) . .
C51 C52 C53 C54 0.8(12) . .
C52 C53 C54 C55 -1.6(11) . .
C51 C50 C55 C54 -0.6(9) . .
C43 C50 C55 C54 176.8(5) . .
C53 C54 C55 C50 1.5(9) . .
C39 C40 C56 C57D 13.0(12) . .
C41 C40 C56 C57D -169.4(11) . .
C39 C40 C56 C58 -81.3(13) . .
C41 C40 C56 C58 96.3(13) . .
C39 C40 C56 C58D -111.8(10) . .
C41 C40 C56 C58D 65.8(10) . .
C39 C40 C56 C59 158.2(14) . .
C41 C40 C56 C59 -24.2(15) . .
C39 C40 C56 C57 36.0(15) . .
C41 C40 C56 C57 -146.4(15) . .
C39 C40 C56 C59D 133.1(10) . .
C41 C40 C56 C59D -49.3(11) . .
C41 C42 C60 C67 107.8(6) . .
C37 C42 C60 C67 -73.5(7) . .
C41 C42 C60 C61D -18.9(13) . .
C37 C42 C60 C61D 159.7(11) . .
C41 C42 C60 C61 -20.0(6) . .
C37 C42 C60 C61 158.6(4) . .
C67 C60 C61 C62 -30.7(3) . .
C42 C60 C61 C62 97.9(3) . .
C61D C60 C61 C62 -75(6) . .
C67 C60 C61 C66 148.7(9) . .
C42 C60 C61 C66 -82.7(8) . .
C61D C60 C61 C66 104(6) . .
C66 C61 C62 C63 -1(3) . .
C60 C61 C62 C63 178(3) . .
C61 C62 C63 C64 0(5) . .
C62 C63 C64 C65 3(6) . .
C63 C64 C65 C66 -4(5) . .
C62 C61 C66 C65 -0.2(18) . .
C60 C61 C66 C65 -179.5(13) . .
C64 C65 C66 C61 3(3) . .
C67 C60 C61D C62D -44(2) . .
C42 C60 C61D C62D 86(2) . .
C61 C60 C61D C62D 94(7) . .
C67 C60 C61D C66D 142(2) . .
C42 C60 C61D C66D -88(3) . .
C61 C60 C61D C66D -80(7) . .
C66D C61D C62D C63D 3(6) . .
C60 C61D C62D C63D -170(6) . .
C61D C62D C63D C64D 0(11) . .
C62D C63D C64D C65D -3(12) . .
C63D C64D C65D C66D 4(10) . .
C62D C61D C66D C65D -3(6) . .
C60 C61D C66D C65D 171(4) . .
C64D C65D C66D C61D -1(9) . .
C42 C60 C67 C72 -7.3(8) . .
C61D C60 C67 C72 125.1(12) . .
C61 C60 C67 C72 119.0(5) . .
C42 C60 C67 C68 171.5(5) . .
C61D C60 C67 C68 -56.1(13) . .
C61 C60 C67 C68 -62.2(5) . .
C72 C67 C68 C69 -0.5(9) . .
C60 C67 C68 C69 -179.4(6) . .
C67 C68 C69 C70 0.4(10) . .
C68 C69 C70 C71 0.2(10) . .
C69 C70 C71 C72 -0.8(9) . .
C68 C67 C72 C71 -0.1(9) . .
C60 C67 C72 C71 178.8(5) . .
C70 C71 C72 C67 0.7(9) . .
C7S C2S C3S C4S 0.0 . .
C1S C2S C3S C4S -168.1(14) . .
C2S C3S C4S C5S 0.0 . .
C3S C4S C5S C6S 0.0 . .
C4S C5S C6S C7S 0.0 . .
C5S C6S C7S C2S 0.0 . .
C3S C2S C7S C6S 0.0 . .
C1S C2S C7S C6S 169.2(13) . .
C7E C2E C3E C4E 0.0 . .
C2E C3E C4E C5E 0.0 . .
C2E C3E C4E C1E -167(3) . .
C3E C4E C5E C6E 0.0 . .
C1E C4E C5E C6E 161(4) . .
C4E C5E C6E C7E 0.0 . .
C5E C6E C7E C2E 0.0 . .
C3E C2E C7E C6E 0.0 . .
C8S C8S C9S C10S -3(5) 2_655 .
C8S C8S C9S C14S -176(3) 2_655 .
C14S C9S C10S C11S 0.0 . .
C8S C9S C10S C11S -174.0(17) . .
C9S C10S C11S C12S 0.0 . .
C10S C11S C12S C13S 0.0 . .
C11S C12S C13S C14S 0.0 . .
C12S C13S C14S C9S 0.0 . .
C10S C9S C14S C13S 0.0 . .
C8S C9S C14S C13S 173.6(19) . .
C21S C16S C17S C18S 0.0 . .
C15S C16S C17S C18S -180(2) . .
C16S C17S C18S C19S 0.0 . .
C17S C18S C19S C20S 0.0 . .
C18S C19S C20S C21S 0.0 . .
C19S C20S C21S C16S 0.0 . .
C17S C16S C21S C20S 0.0 . .
C15S C16S C21S C20S 180(2) . .
